data_1574144
loop_
_publ_author_name
'Kanagavel, Manimurugan'
'Sparjan Samuvel, Rajan Marystella'
'Ramalingam, Vaikundamoorthy'
'Nechipadappu, Sunil Kumar'

_publ_section_title
;
 Structural landscape of new salts of the antihistamine drug bilastine:
 implications in physicochemical properties and anticancer activity
 against skin cancer
;
_journal_issue 15
_journal_name_full CrystEngComm
_journal_page_first 2317
_journal_page_last 2332
_journal_paper_doi 10.1039/D4CE01303D
_journal_volume 27
_journal_year 2025
_chemical_formula_moiety 'C28 H38 N3 O3 1+ , Br 1-, H2 O'
_chemical_formula_sum 'C28 H40 Br N3 O4'
_chemical_formula_weight 562.54
_chemical_name_common 'BILASTINE HYDROBROMIDE MONO HYDRATE'
_chemical_name_systematic 'BILASTINE HYDROBROMIDE MONO HYDRATE'
_space_group_crystal_system monoclinic
_space_group_IT_number 14
_space_group_name_Hall '-P 2ybc'
_space_group_name_H-M_alt 'P 1 21/c 1'
_atom_sites_solution_hydrogens mixed
_atom_sites_solution_primary difmap
_atom_sites_solution_secondary difmap
_audit_creation_method SHELXL-2019/3
_audit_update_record
;
2024-07-27 deposited with the CCDC.	2025-02-26 downloaded from the CCDC.
;
_cell_angle_alpha 90
_cell_angle_beta 93.872(2)
_cell_angle_gamma 90
_cell_formula_units_Z 4
_cell_length_a 5.8177(3)
_cell_length_b 12.2664(6)
_cell_length_c 38.8851(18)
_cell_measurement_reflns_used 9389
_cell_measurement_temperature 100(2)
_cell_measurement_theta_max 30.55
_cell_measurement_theta_min 2.29
_cell_volume 2768.6(2)
_computing_cell_refinement '<i>SAINT</i> (Bruker, 2016)'
_computing_data_collection '<i>APEX3</i> (Bruker, 2016)'
_computing_data_reduction 'Bruker SAINT'
_computing_molecular_graphics 'Bruker SHELXTL'
_computing_publication_material 'Bruker SHELXTL'
_computing_structure_refinement '<i>SHELXL2014</i> (Sheldrick, 2015)'
_computing_structure_solution '<i>SHELXT</i> (Sheldrick, 2015)'
_diffrn_ambient_temperature 100(2)
_diffrn_measured_fraction_theta_full 0.997
_diffrn_measured_fraction_theta_max 0.996
_diffrn_measurement_device_type 'Bruker D8 QUEST PHOTON-III'
_diffrn_measurement_method '\w and \f'
_diffrn_radiation_type MoK\a
_diffrn_radiation_wavelength 0.71073
_diffrn_reflns_av_R_equivalents 0.0301
_diffrn_reflns_av_unetI/netI 0.0291
_diffrn_reflns_Laue_measured_fraction_full 0.997
_diffrn_reflns_Laue_measured_fraction_max 0.996
_diffrn_reflns_limit_h_max 8
_diffrn_reflns_limit_h_min -8
_diffrn_reflns_limit_k_max 16
_diffrn_reflns_limit_k_min -17
_diffrn_reflns_limit_l_max 55
_diffrn_reflns_limit_l_min -55
_diffrn_reflns_number 40360
_diffrn_reflns_point_group_measured_fraction_full 0.997
_diffrn_reflns_point_group_measured_fraction_max 0.996
_diffrn_reflns_theta_full 25.242
_diffrn_reflns_theta_max 30.593
_diffrn_reflns_theta_min 2.288
_exptl_absorpt_coefficient_mu 1.522
_exptl_absorpt_correction_T_max 0.7461
_exptl_absorpt_correction_T_min 0.6450
_exptl_absorpt_correction_type multi-scan
_exptl_absorpt_process_details
;
 SADABS 2016/2: Krause, L., Herbst-Irmer, R., Sheldrick G.M. & Stalke D.,
 J. Appl. Cryst. 48 (2015) 3-10
;
_exptl_crystal_density_diffrn 1.350
_exptl_crystal_description needle
_exptl_crystal_F_000 1184
_exptl_crystal_recrystallization_method 'Re-crystallisation from solvent'
_exptl_crystal_size_max 0.200
_exptl_crystal_size_mid 0.180
_exptl_crystal_size_min 0.120
_refine_diff_density_max 0.472
_refine_diff_density_min -0.556
_refine_diff_density_rms 0.065
_refine_ls_extinction_method none
_refine_ls_goodness_of_fit_ref 1.059
_refine_ls_hydrogen_treatment mixed
_refine_ls_matrix_type full
_refine_ls_number_parameters 344
_refine_ls_number_reflns 8500
_refine_ls_number_restraints 0
_refine_ls_restrained_S_all 1.059
_refine_ls_R_factor_all 0.0410
_refine_ls_R_factor_gt 0.0334
_refine_ls_shift/su_max 0.002
_refine_ls_shift/su_mean 0.000
_refine_ls_structure_factor_coef Fsqd
_refine_ls_weighting_details 'w=1/[\s^2^(Fo^2^)+(0.0308P)^2^+1.9074P] where P=(Fo^2^+2Fc^2^)/3'
_refine_ls_weighting_scheme calc
_refine_ls_wR_factor_gt 0.0753
_refine_ls_wR_factor_ref 0.0779
_reflns_Friedel_coverage 0.000
_reflns_number_gt 7452
_reflns_number_total 8500
_reflns_threshold_expression 'I > 2\s(I)'
_cod_data_source_file d4ce01303d2.cif
_cod_data_source_block KB828_0m
_cod_depositor_comments 'Adding full bibliography for 1574143--1574149.cif.'
_cod_original_sg_symbol_H-M 'P 21/c'
_cod_database_code 1574144
_shelx_shelxl_version_number 2019/3
_shelx_space_group_comment
;
The symmetry employed for this shelxl refinement is uniquely defined
by the following loop, which should always be used as a source of
symmetry information in preference to the above space-group names.
They are only intended as comments.
;
_shelx_estimated_absorpt_t_min 0.751
_shelx_estimated_absorpt_t_max 0.838

loop_
_space_group_symop_operation_xyz
'x, y, z'
'-x, y+1/2, -z+1/2'
'-x, -y, -z'
'x, -y-1/2, z-1/2'

loop_
_atom_site_label
_atom_site_type_symbol
_atom_site_fract_x
_atom_site_fract_y
_atom_site_fract_z
_atom_site_U_iso_or_equiv
_atom_site_adp_type
_atom_site_occupancy
_atom_site_site_symmetry_order
_atom_site_calc_flag
_atom_site_refinement_flags_posn
_atom_site_refinement_flags_adp
_atom_site_refinement_flags_occupancy
_atom_site_disorder_assembly
_atom_site_disorder_group
C1 C 0.0424(3) 0.08990(17) 0.93094(4) 0.0321(4) Uani 1 1 d . . . . .
H1A H 0.015263 0.166366 0.936747 0.048 Uiso 1 1 calc R U . . .
H1B H 0.139672 0.055775 0.949486 0.048 Uiso 1 1 calc R U . . .
H1C H -0.105254 0.051370 0.928166 0.048 Uiso 1 1 calc R U . . .
C2 C 0.1614(3) 0.08406(18) 0.89782(4) 0.0329(4) Uani 1 1 d . . . . .
H2A H 0.199234 0.007456 0.892517 0.040 Uiso 1 1 calc R U . . .
H2AB H 0.059841 0.113383 0.878548 0.040 Uiso 1 1 calc R U . . .
C3 C 0.4863(3) 0.16114(13) 0.87196(4) 0.0214(3) Uani 1 1 d . . . . .
H3A H 0.380679 0.151035 0.851160 0.026 Uiso 1 1 calc R U . . .
H3AB H 0.611860 0.106836 0.871401 0.026 Uiso 1 1 calc R U . . .
C4 C 0.5850(2) 0.27528(13) 0.87261(4) 0.0178(3) Uani 1 1 d . . . . .
H4A H 0.654690 0.291054 0.896012 0.021 Uiso 1 1 calc R U . . .
H4AB H 0.708505 0.279405 0.856358 0.021 Uiso 1 1 calc R U . . .
C5 C 0.2500(2) 0.39952(12) 0.88459(3) 0.0141(3) Uani 1 1 d . . . . .
C6 C 0.2165(3) 0.38426(13) 0.91946(3) 0.0178(3) Uani 1 1 d . . . . .
H6 H 0.315948 0.339257 0.933690 0.021 Uiso 1 1 calc R U . . .
C7 C 0.0308(3) 0.43802(13) 0.93235(4) 0.0201(3) Uani 1 1 d . . . . .
H7 H 0.001623 0.428980 0.955929 0.024 Uiso 1 1 calc R U . . .
C8 C -0.1151(3) 0.50546(13) 0.91143(4) 0.0199(3) Uani 1 1 d . . . . .
H8 H -0.241499 0.540390 0.921083 0.024 Uiso 1 1 calc R U . . .
C9 C -0.0783(3) 0.52205(13) 0.87695(4) 0.0184(3) Uani 1 1 d . . . . .
H9 H -0.176012 0.568354 0.862899 0.022 Uiso 1 1 calc R U . . .
C10 C 0.1081(2) 0.46808(12) 0.86362(3) 0.0144(3) Uani 1 1 d . . . . .
C11 C 0.3582(2) 0.40093(12) 0.83114(3) 0.0131(2) Uani 1 1 d . . . . .
C12 C 0.4741(2) 0.36799(12) 0.79949(3) 0.0134(2) Uani 1 1 d . . . . .
H12 H 0.598738 0.314282 0.806044 0.016 Uiso 1 1 calc R U . . .
C13 C 0.2936(3) 0.31338(13) 0.77474(3) 0.0176(3) Uani 1 1 d . . . . .
H13A H 0.235075 0.247171 0.785801 0.021 Uiso 1 1 calc R U . . .
H13B H 0.162197 0.363834 0.770197 0.021 Uiso 1 1 calc R U . . .
C14 C 0.3892(3) 0.28210(12) 0.74084(3) 0.0173(3) Uani 1 1 d . . . . .
H14A H 0.513706 0.227728 0.745001 0.021 Uiso 1 1 calc R U . . .
H14B H 0.265989 0.248708 0.725489 0.021 Uiso 1 1 calc R U . . .
C15 C 0.6683(2) 0.43158(14) 0.74695(3) 0.0177(3) Uani 1 1 d . . . . .
H15A H 0.729386 0.496451 0.735473 0.021 Uiso 1 1 calc R U . . .
H15B H 0.796099 0.378903 0.751092 0.021 Uiso 1 1 calc R U . . .
C16 C 0.5784(2) 0.46519(13) 0.78129(3) 0.0165(3) Uani 1 1 d . . . . .
H16A H 0.459831 0.522512 0.777290 0.020 Uiso 1 1 calc R U . . .
H16B H 0.706400 0.496113 0.796295 0.020 Uiso 1 1 calc R U . . .
C17 C 0.5638(2) 0.35643(13) 0.68880(3) 0.0155(3) Uani 1 1 d . . . . .
H17A H 0.691030 0.302785 0.691088 0.019 Uiso 1 1 calc R U . . .
H17B H 0.624148 0.424026 0.678817 0.019 Uiso 1 1 calc R U . . .
C18 C 0.3695(3) 0.31109(14) 0.66464(3) 0.0198(3) Uani 1 1 d . . . . .
H18A H 0.322345 0.238843 0.673063 0.024 Uiso 1 1 calc R U . . .
H18B H 0.234655 0.360340 0.664587 0.024 Uiso 1 1 calc R U . . .
C19 C 0.4449(2) 0.30006(13) 0.62840(3) 0.0169(3) Uani 1 1 d . . . . .
C20 C 0.5897(3) 0.21632(15) 0.61975(4) 0.0273(4) Uani 1 1 d . . . . .
H20 H 0.644524 0.165837 0.636929 0.033 Uiso 1 1 calc R U . . .
C21 C 0.6559(3) 0.20516(14) 0.58626(4) 0.0253(3) Uani 1 1 d . . . . .
H21 H 0.754738 0.146854 0.580865 0.030 Uiso 1 1 calc R U . . .
C22 C 0.5796(2) 0.27816(12) 0.56041(3) 0.0130(2) Uani 1 1 d . . . . .
C23 C 0.4350(3) 0.36157(13) 0.56923(4) 0.0196(3) Uani 1 1 d . . . . .
H23 H 0.381132 0.412743 0.552204 0.023 Uiso 1 1 calc R U . . .
C24 C 0.3673(3) 0.37150(14) 0.60284(4) 0.0222(3) Uani 1 1 d . . . . .
H24 H 0.265606 0.428694 0.608208 0.027 Uiso 1 1 calc R U . . .
C25 C 0.6559(2) 0.26057(12) 0.52389(3) 0.0131(2) Uani 1 1 d . . . . .
C26 C 0.5357(3) 0.33737(13) 0.49714(4) 0.0177(3) Uani 1 1 d . . . . .
H26A H 0.581297 0.318282 0.474098 0.027 Uiso 1 1 calc R U . . .
H26B H 0.580692 0.412814 0.502456 0.027 Uiso 1 1 calc R U . . .
H26C H 0.368303 0.330003 0.497816 0.027 Uiso 1 1 calc R U . . .
C27 C 0.9171(2) 0.27524(13) 0.52351(4) 0.0195(3) Uani 1 1 d . . . . .
H27A H 0.965764 0.259245 0.500405 0.029 Uiso 1 1 calc R U . . .
H27B H 0.994713 0.225306 0.540200 0.029 Uiso 1 1 calc R U . . .
H27C H 0.958052 0.350560 0.529699 0.029 Uiso 1 1 calc R U . . .
C28 C 0.5907(2) 0.14487(12) 0.51284(3) 0.0123(2) Uani 1 1 d . . . . .
N1 N 0.41046(19) 0.35786(10) 0.86326(3) 0.0134(2) Uani 1 1 d . . . . .
N2 N 0.1808(2) 0.46842(11) 0.83027(3) 0.0153(2) Uani 1 1 d . . . . .
N3 N 0.48163(19) 0.38080(10) 0.72389(3) 0.0113(2) Uani 1 1 d . . . . .
H3N H 0.372(3) 0.4316(16) 0.7203(5) 0.021(5) Uiso 1 1 d . . . . .
O1 O 0.3648(2) 0.14669(10) 0.90214(3) 0.0215(2) Uani 1 1 d . . . . .
O2 O 0.72880(18) 0.07913(9) 0.50285(3) 0.0185(2) Uani 1 1 d . . . . .
O3 O 0.37001(18) 0.12333(10) 0.51452(3) 0.0222(2) Uani 1 1 d . . . . .
H3O H 0.344(4) 0.0616(19) 0.5087(5) 0.028(6) Uiso 1 1 d . . . . .
Br1 Br 0.15361(2) 0.58798(2) 0.70308(2) 0.01807(5) Uani 1 1 d . . . . .
O1W O 0.0686(2) 0.65032(10) 0.78581(3) 0.0216(2) Uani 1 1 d . . . . .
H1W H 0.096(4) 0.599(2) 0.7974(7) 0.040(7) Uiso 1 1 d . . . . .
H2W H 0.084(4) 0.634(2) 0.7668(6) 0.036(6) Uiso 1 1 d . . . . .

loop_
_atom_site_aniso_label
_atom_site_aniso_U_11
_atom_site_aniso_U_22
_atom_site_aniso_U_33
_atom_site_aniso_U_23
_atom_site_aniso_U_13
_atom_site_aniso_U_12
C1 0.0304(8) 0.0424(11) 0.0240(8) -0.0069(7) 0.0060(6) -0.0158(8)
C2 0.0212(7) 0.0557(13) 0.0219(7) -0.0103(8) 0.0010(6) -0.0091(8)
C3 0.0292(7) 0.0192(8) 0.0162(6) 0.0029(5) 0.0059(5) 0.0052(6)
C4 0.0155(6) 0.0232(8) 0.0148(6) 0.0045(5) 0.0008(5) 0.0035(6)
C5 0.0166(6) 0.0136(7) 0.0125(6) -0.0015(5) 0.0033(4) -0.0036(5)
C6 0.0228(7) 0.0189(8) 0.0121(6) 0.0003(5) 0.0040(5) -0.0043(6)
C7 0.0246(7) 0.0222(8) 0.0144(6) -0.0031(5) 0.0087(5) -0.0085(6)
C8 0.0203(7) 0.0206(8) 0.0196(6) -0.0075(6) 0.0081(5) -0.0044(6)
C9 0.0186(6) 0.0181(8) 0.0188(6) -0.0041(5) 0.0034(5) 0.0002(6)
C10 0.0167(6) 0.0141(7) 0.0126(6) -0.0023(5) 0.0030(4) -0.0030(5)
C11 0.0153(6) 0.0130(7) 0.0110(5) 0.0006(5) 0.0012(4) -0.0018(5)
C12 0.0146(6) 0.0156(7) 0.0103(5) -0.0005(5) 0.0021(4) 0.0019(5)
C13 0.0223(6) 0.0181(7) 0.0130(6) -0.0034(5) 0.0064(5) -0.0089(6)
C14 0.0255(7) 0.0130(7) 0.0140(6) -0.0023(5) 0.0060(5) -0.0060(6)
C15 0.0126(6) 0.0272(9) 0.0138(6) -0.0040(5) 0.0035(4) -0.0066(5)
C16 0.0161(6) 0.0207(8) 0.0129(6) -0.0033(5) 0.0034(5) -0.0078(5)
C17 0.0182(6) 0.0186(7) 0.0103(5) -0.0019(5) 0.0061(5) 0.0016(5)
C18 0.0225(7) 0.0247(8) 0.0125(6) -0.0044(5) 0.0030(5) -0.0018(6)
C19 0.0196(6) 0.0188(8) 0.0125(6) -0.0043(5) 0.0023(5) 0.0002(6)
C20 0.0425(9) 0.0261(9) 0.0136(6) 0.0024(6) 0.0039(6) 0.0168(8)
C21 0.0360(8) 0.0248(9) 0.0154(6) 0.0007(6) 0.0046(6) 0.0180(7)
C22 0.0134(5) 0.0140(7) 0.0115(5) -0.0033(5) 0.0006(4) 0.0014(5)
C23 0.0266(7) 0.0186(8) 0.0136(6) -0.0001(5) 0.0024(5) 0.0090(6)
C24 0.0285(7) 0.0220(8) 0.0165(6) -0.0044(6) 0.0042(6) 0.0111(6)
C25 0.0128(5) 0.0143(7) 0.0122(5) -0.0017(5) 0.0025(4) 0.0009(5)
C26 0.0223(7) 0.0172(7) 0.0139(6) 0.0025(5) 0.0031(5) 0.0022(6)
C27 0.0136(6) 0.0196(8) 0.0256(7) -0.0062(6) 0.0043(5) -0.0009(6)
C28 0.0140(5) 0.0151(7) 0.0080(5) -0.0001(4) 0.0022(4) 0.0015(5)
N1 0.0144(5) 0.0158(6) 0.0103(5) 0.0015(4) 0.0021(4) 0.0002(4)
N2 0.0180(5) 0.0166(6) 0.0115(5) -0.0011(4) 0.0025(4) 0.0019(5)
N3 0.0115(5) 0.0128(6) 0.0098(5) 0.0000(4) 0.0021(4) 0.0003(4)
O1 0.0293(6) 0.0214(6) 0.0142(5) 0.0015(4) 0.0035(4) -0.0076(5)
O2 0.0167(4) 0.0158(5) 0.0238(5) -0.0053(4) 0.0078(4) 0.0014(4)
O3 0.0140(5) 0.0162(6) 0.0372(6) -0.0111(5) 0.0067(4) -0.0012(4)
Br1 0.01929(7) 0.01765(8) 0.01767(7) 0.00287(5) 0.00418(5) 0.00409(6)
O1W 0.0253(5) 0.0199(6) 0.0198(5) 0.0021(5) 0.0022(4) 0.0033(5)

loop_
_atom_type_symbol
_atom_type_description
_atom_type_scat_dispersion_real
_atom_type_scat_dispersion_imag
_atom_type_scat_source
C C 0.0033 0.0016 'International Tables Vol C Tables 4.2.6.8 and 6.1.1.4'
H H 0.0000 0.0000 'International Tables Vol C Tables 4.2.6.8 and 6.1.1.4'
N N 0.0061 0.0033 'International Tables Vol C Tables 4.2.6.8 and 6.1.1.4'
O O 0.0106 0.0060 'International Tables Vol C Tables 4.2.6.8 and 6.1.1.4'
Br Br -0.2901 2.4595 'International Tables Vol C Tables 4.2.6.8 and 6.1.1.4'

loop_
_geom_angle_atom_site_label_1
_geom_angle_atom_site_label_2
_geom_angle_atom_site_label_3
_geom_angle
_geom_angle_site_symmetry_1
_geom_angle_site_symmetry_3
_geom_angle_publ_flag
C2 C1 H1A 109.5 . . ?
C2 C1 H1B 109.5 . . ?
H1A C1 H1B 109.5 . . ?
C2 C1 H1C 109.5 . . ?
H1A C1 H1C 109.5 . . ?
H1B C1 H1C 109.5 . . ?
O1 C2 C1 107.63(14) . . ?
O1 C2 H2A 110.2 . . ?
C1 C2 H2A 110.2 . . ?
O1 C2 H2AB 110.2 . . ?
C1 C2 H2AB 110.2 . . ?
H2A C2 H2AB 108.5 . . ?
O1 C3 C4 108.12(12) . . ?
O1 C3 H3A 110.1 . . ?
C4 C3 H3A 110.1 . . ?
O1 C3 H3AB 110.1 . . ?
C4 C3 H3AB 110.1 . . ?
H3A C3 H3AB 108.4 . . ?
N1 C4 C3 112.37(12) . . ?
N1 C4 H4A 109.1 . . ?
C3 C4 H4A 109.1 . . ?
N1 C4 H4AB 109.1 . . ?
C3 C4 H4AB 109.1 . . ?
H4A C4 H4AB 107.9 . . ?
N1 C5 C6 132.47(14) . . ?
N1 C5 C10 105.49(11) . . ?
C6 C5 C10 122.03(13) . . ?
C7 C6 C5 116.78(14) . . ?
C7 C6 H6 121.6 . . ?
C5 C6 H6 121.6 . . ?
C6 C7 C8 121.68(13) . . ?
C6 C7 H7 119.2 . . ?
C8 C7 H7 119.2 . . ?
C9 C8 C7 121.30(14) . . ?
C9 C8 H8 119.3 . . ?
C7 C8 H8 119.3 . . ?
C8 C9 C10 117.56(14) . . ?
C8 C9 H9 121.2 . . ?
C10 C9 H9 121.2 . . ?
N2 C10 C9 129.49(13) . . ?
N2 C10 C5 109.87(12) . . ?
C9 C10 C5 120.62(12) . . ?
N2 C11 N1 112.91(12) . . ?
N2 C11 C12 122.82(12) . . ?
N1 C11 C12 124.05(12) . . ?
C11 C12 C13 107.87(11) . . ?
C11 C12 C16 112.56(12) . . ?
C13 C12 C16 109.06(11) . . ?
C11 C12 H12 109.1 . . ?
C13 C12 H12 109.1 . . ?
C16 C12 H12 109.1 . . ?
C14 C13 C12 112.43(12) . . ?
C14 C13 H13A 109.1 . . ?
C12 C13 H13A 109.1 . . ?
C14 C13 H13B 109.1 . . ?
C12 C13 H13B 109.1 . . ?
H13A C13 H13B 107.9 . . ?
N3 C14 C13 110.04(12) . . ?
N3 C14 H14A 109.7 . . ?
C13 C14 H14A 109.7 . . ?
N3 C14 H14B 109.7 . . ?
C13 C14 H14B 109.7 . . ?
H14A C14 H14B 108.2 . . ?
N3 C15 C16 111.08(11) . . ?
N3 C15 H15A 109.4 . . ?
C16 C15 H15A 109.4 . . ?
N3 C15 H15B 109.4 . . ?
C16 C15 H15B 109.4 . . ?
H15A C15 H15B 108.0 . . ?
C15 C16 C12 111.36(12) . . ?
C15 C16 H16A 109.4 . . ?
C12 C16 H16A 109.4 . . ?
C15 C16 H16B 109.4 . . ?
C12 C16 H16B 109.4 . . ?
H16A C16 H16B 108.0 . . ?
N3 C17 C18 111.30(11) . . ?
N3 C17 H17A 109.4 . . ?
C18 C17 H17A 109.4 . . ?
N3 C17 H17B 109.4 . . ?
C18 C17 H17B 109.4 . . ?
H17A C17 H17B 108.0 . . ?
C19 C18 C17 110.95(12) . . ?
C19 C18 H18A 109.4 . . ?
C17 C18 H18A 109.4 . . ?
C19 C18 H18B 109.4 . . ?
C17 C18 H18B 109.4 . . ?
H18A C18 H18B 108.0 . . ?
C24 C19 C20 118.15(13) . . ?
C24 C19 C18 120.95(13) . . ?
C20 C19 C18 120.88(14) . . ?
C19 C20 C21 120.83(14) . . ?
C19 C20 H20 119.6 . . ?
C21 C20 H20 119.6 . . ?
C20 C21 C22 121.13(14) . . ?
C20 C21 H21 119.4 . . ?
C22 C21 H21 119.4 . . ?
C23 C22 C21 117.73(12) . . ?
C23 C22 C25 123.61(12) . . ?
C21 C22 C25 118.65(12) . . ?
C22 C23 C24 120.79(14) . . ?
C22 C23 H23 119.6 . . ?
C24 C23 H23 119.6 . . ?
C19 C24 C23 121.36(14) . . ?
C19 C24 H24 119.3 . . ?
C23 C24 H24 119.3 . . ?
C28 C25 C27 109.59(11) . . ?
C28 C25 C22 108.08(11) . . ?
C27 C25 C22 110.01(11) . . ?
C28 C25 C26 106.68(11) . . ?
C27 C25 C26 109.18(12) . . ?
C22 C25 C26 113.20(11) . . ?
C25 C26 H26A 109.5 . . ?
C25 C26 H26B 109.5 . . ?
H26A C26 H26B 109.5 . . ?
C25 C26 H26C 109.5 . . ?
H26A C26 H26C 109.5 . . ?
H26B C26 H26C 109.5 . . ?
C25 C27 H27A 109.5 . . ?
C25 C27 H27B 109.5 . . ?
H27A C27 H27B 109.5 . . ?
C25 C27 H27C 109.5 . . ?
H27A C27 H27C 109.5 . . ?
H27B C27 H27C 109.5 . . ?
O2 C28 O3 123.24(14) . . ?
O2 C28 C25 123.28(12) . . ?
O3 C28 C25 113.46(12) . . ?
C11 N1 C5 106.60(11) . . ?
C11 N1 C4 126.93(11) . . ?
C5 N1 C4 126.18(11) . . ?
C11 N2 C10 105.10(11) . . ?
C14 N3 C15 109.92(11) . . ?
C14 N3 C17 112.59(11) . . ?
C15 N3 C17 111.33(10) . . ?
C14 N3 H3N 111.1(13) . . ?
C15 N3 H3N 106.5(13) . . ?
C17 N3 H3N 105.1(12) . . ?
C2 O1 C3 115.43(12) . . ?
C28 O3 H3O 109.9(15) . . ?
H1W O1W H2W 108(2) . . ?

loop_
_geom_bond_atom_site_label_1
_geom_bond_atom_site_label_2
_geom_bond_distance
_geom_bond_site_symmetry_2
_geom_bond_publ_flag
C1 C2 1.505(2) . ?
C1 H1A 0.9800 . ?
C1 H1B 0.9800 . ?
C1 H1C 0.9800 . ?
C2 O1 1.411(2) . ?
C2 H2A 0.9900 . ?
C2 H2AB 0.9900 . ?
C3 O1 1.4210(17) . ?
C3 C4 1.513(2) . ?
C3 H3A 0.9900 . ?
C3 H3AB 0.9900 . ?
C4 N1 1.4625(18) . ?
C4 H4A 0.9900 . ?
C4 H4AB 0.9900 . ?
C5 N1 1.3873(17) . ?
C5 C6 1.3956(18) . ?
C5 C10 1.401(2) . ?
C6 C7 1.388(2) . ?
C6 H6 0.9500 . ?
C7 C8 1.405(2) . ?
C7 H7 0.9500 . ?
C8 C9 1.387(2) . ?
C8 H8 0.9500 . ?
C9 C10 1.399(2) . ?
C9 H9 0.9500 . ?
C10 N2 1.3911(16) . ?
C11 N2 1.3215(18) . ?
C11 N1 1.3715(17) . ?
C11 C12 1.4982(18) . ?
C12 C13 1.530(2) . ?
C12 C16 1.533(2) . ?
C12 H12 1.0000 . ?
C13 C14 1.5143(18) . ?
C13 H13A 0.9900 . ?
C13 H13B 0.9900 . ?
C14 N3 1.4959(18) . ?
C14 H14A 0.9900 . ?
C14 H14B 0.9900 . ?
C15 N3 1.4966(18) . ?
C15 C16 1.5233(18) . ?
C15 H15A 0.9900 . ?
C15 H15B 0.9900 . ?
C16 H16A 0.9900 . ?
C16 H16B 0.9900 . ?
C17 N3 1.5058(16) . ?
C17 C18 1.525(2) . ?
C17 H17A 0.9900 . ?
C17 H17B 0.9900 . ?
C18 C19 1.5101(18) . ?
C18 H18A 0.9900 . ?
C18 H18B 0.9900 . ?
C19 C24 1.378(2) . ?
C19 C20 1.384(2) . ?
C20 C21 1.389(2) . ?
C20 H20 0.9500 . ?
C21 C22 1.396(2) . ?
C21 H21 0.9500 . ?
C22 C23 1.382(2) . ?
C22 C25 1.5316(17) . ?
C23 C24 1.3957(19) . ?
C23 H23 0.9500 . ?
C24 H24 0.9500 . ?
C25 C28 1.523(2) . ?
C25 C27 1.5311(19) . ?
C25 C26 1.536(2) . ?
C26 H26A 0.9800 . ?
C26 H26B 0.9800 . ?
C26 H26C 0.9800 . ?
C27 H27A 0.9800 . ?
C27 H27B 0.9800 . ?
C27 H27C 0.9800 . ?
C28 O2 1.2201(16) . ?
C28 O3 1.3169(16) . ?
N3 H3N 0.89(2) . ?
O3 H3O 0.80(2) . ?
O1W H1W 0.78(3) . ?
O1W H2W 0.77(2) . ?

loop_
_geom_hbond_atom_site_label_D
_geom_hbond_atom_site_label_H
_geom_hbond_atom_site_label_A
_geom_hbond_distance_DH
_geom_hbond_distance_HA
_geom_hbond_distance_DA
_geom_hbond_angle_DHA
_geom_hbond_site_symmetry_A
_geom_hbond_publ_flag
O3 H3O O2 0.80(2) 1.83(2) 2.6271(16) 177(2) 3_656 yes
O1W H1W N2 0.78(3) 2.09(3) 2.8707(18) 177(3) . yes
O1W H2W Br1 0.77(2) 2.60(2) 3.3754(13) 177(2) . yes
N3 H3N Br1 0.89(2) 2.37(2) 3.2475(12) 165.8(17) . yes

loop_
_geom_torsion_atom_site_label_1
_geom_torsion_atom_site_label_2
_geom_torsion_atom_site_label_3
_geom_torsion_atom_site_label_4
_geom_torsion
_geom_torsion_site_symmetry_1
_geom_torsion_site_symmetry_2
_geom_torsion_site_symmetry_3
_geom_torsion_site_symmetry_4
_geom_torsion_publ_flag
O1 C3 C4 N1 -76.69(15) . . . . ?
N1 C5 C6 C7 -178.37(15) . . . . ?
C10 C5 C6 C7 1.8(2) . . . . ?
C5 C6 C7 C8 -0.6(2) . . . . ?
C6 C7 C8 C9 -0.6(2) . . . . ?
C7 C8 C9 C10 0.8(2) . . . . ?
C8 C9 C10 N2 178.63(14) . . . . ?
C8 C9 C10 C5 0.4(2) . . . . ?
N1 C5 C10 N2 -0.15(16) . . . . ?
C6 C5 C10 N2 179.73(13) . . . . ?
N1 C5 C10 C9 178.41(13) . . . . ?
C6 C5 C10 C9 -1.7(2) . . . . ?
N2 C11 C12 C13 -59.19(18) . . . . ?
N1 C11 C12 C13 114.98(15) . . . . ?
N2 C11 C12 C16 61.18(18) . . . . ?
N1 C11 C12 C16 -124.65(14) . . . . ?
C11 C12 C13 C14 176.86(12) . . . . ?
C16 C12 C13 C14 54.31(16) . . . . ?
C12 C13 C14 N3 -58.02(17) . . . . ?
N3 C15 C16 C12 57.09(16) . . . . ?
C11 C12 C16 C15 -172.89(11) . . . . ?
C13 C12 C16 C15 -53.21(15) . . . . ?
N3 C17 C18 C19 172.94(12) . . . . ?
C17 C18 C19 C24 -106.07(17) . . . . ?
C17 C18 C19 C20 75.5(2) . . . . ?
C24 C19 C20 C21 0.4(3) . . . . ?
C18 C19 C20 C21 178.90(16) . . . . ?
C19 C20 C21 C22 0.3(3) . . . . ?
C20 C21 C22 C23 -0.3(3) . . . . ?
C20 C21 C22 C25 -179.16(16) . . . . ?
C21 C22 C23 C24 -0.4(2) . . . . ?
C25 C22 C23 C24 178.38(14) . . . . ?
C20 C19 C24 C23 -1.1(3) . . . . ?
C18 C19 C24 C23 -179.63(15) . . . . ?
C22 C23 C24 C19 1.1(3) . . . . ?
C23 C22 C25 C28 -124.07(15) . . . . ?
C21 C22 C25 C28 54.68(17) . . . . ?
C23 C22 C25 C27 116.31(16) . . . . ?
C21 C22 C25 C27 -64.94(18) . . . . ?
C23 C22 C25 C26 -6.1(2) . . . . ?
C21 C22 C25 C26 172.61(14) . . . . ?
C27 C25 C28 O2 -5.17(18) . . . . ?
C22 C25 C28 O2 -125.06(13) . . . . ?
C26 C25 C28 O2 112.91(14) . . . . ?
C27 C25 C28 O3 176.02(12) . . . . ?
C22 C25 C28 O3 56.14(14) . . . . ?
C26 C25 C28 O3 -65.90(14) . . . . ?
N2 C11 N1 C5 1.34(17) . . . . ?
C12 C11 N1 C5 -173.34(13) . . . . ?
N2 C11 N1 C4 175.40(13) . . . . ?
C12 C11 N1 C4 0.7(2) . . . . ?
C6 C5 N1 C11 179.47(16) . . . . ?
C10 C5 N1 C11 -0.67(15) . . . . ?
C6 C5 N1 C4 5.4(3) . . . . ?
C10 C5 N1 C4 -174.79(13) . . . . ?
C3 C4 N1 C11 -94.05(16) . . . . ?
C3 C4 N1 C5 78.90(17) . . . . ?
N1 C11 N2 C10 -1.40(16) . . . . ?
C12 C11 N2 C10 173.36(13) . . . . ?
C9 C10 N2 C11 -177.47(15) . . . . ?
C5 C10 N2 C11 0.93(16) . . . . ?
C13 C14 N3 C15 59.41(15) . . . . ?
C13 C14 N3 C17 -175.85(12) . . . . ?
C16 C15 N3 C14 -59.54(16) . . . . ?
C16 C15 N3 C17 175.00(12) . . . . ?
C18 C17 N3 C14 59.49(16) . . . . ?
C18 C17 N3 C15 -176.55(13) . . . . ?
C1 C2 O1 C3 -172.87(15) . . . . ?
C4 C3 O1 C2 143.10(15) . . . . ?
